data_4336587
loop_
_publ_author_name
'Francesco Mezzadri'
'Gianluca Calestani'
'Lara Righi'
'Chiara Pernechele'
'Massimo Solzi'
'Clemens Ritter'

_publ_contact_author
;
 Prof. Gianluca Calestani
 Universit\'a degli Studi di Parma
 Dipartimento di Chimica Generale ed Inorganica
 Chimica Analitica, Chimica Fisica
 Parco Area delle Scienze 17/A
 I-43124 Parma
 Italy
;
_publ_section_title
;
 Triangular Exchange Interaction Patterns in K3Fe6F19: An Iron Potassium
 Fluoride with a Complex Tungsten Bronze Related Structure
;
_journal_name_full 'Inorganic Chemistry'
_journal_page_first 12599
_journal_page_last 12604
_journal_paper_doi 10.1021/ic401749q
_journal_volume 52
_journal_year 2013
_chemical_formula_moiety 'F19 Fe6 K3'
_chemical_formula_sum 'F19 Fe6 K3'
_chemical_formula_weight 813.40
_space_group_IT_number 63
_symmetry_cell_setting orthorhombic
_symmetry_space_group_name_Hall '-C 2c 2'
_symmetry_space_group_name_H-M 'C m c m'
_atom_sites_solution_primary direct
_atom_sites_solution_secondary difmap
_audit_creation_date 09/07/2012
_audit_creation_method 'ModiCIF v2.00'
_cell_angle_alpha 90.00
_cell_angle_beta 90.00
_cell_angle_gamma 90.00
_cell_formula_units_Z 8
_cell_length_a 7.6975(3)
_cell_length_b 18.2843(7)
_cell_length_c 22.0603(9)
_cell_measurement_reflns_used 347
_cell_measurement_temperature 294(2)
_cell_measurement_theta_max 25.07
_cell_measurement_theta_min 8.36
_cell_volume 3104.8(2)
_computing_cell_refinement 'SAINT (Bruker, 2008)'
_computing_data_collection 'APEX2 (Bruker, 2008)'
_computing_data_reduction SAINT
_computing_structure_refinement 'SHELX97-L (Sheldrick, 2008)'
_computing_structure_solution 'SIR97 (Altomare et al., 1999)'
_diffrn_ambient_temperature 294(2)
_diffrn_measured_fraction_theta_full 0.982
_diffrn_measured_fraction_theta_max 0.982
_diffrn_measurement_device 'Bruker APEX-II CCD'
_diffrn_measurement_method '\w scans'
_diffrn_radiation_monochromator graphite
_diffrn_radiation_source 'fine-focus sealed tube'
_diffrn_radiation_type MoK\a
_diffrn_radiation_wavelength 0.71073
_diffrn_reflns_av_R_equivalents 0.0393
_diffrn_reflns_av_sigmaI/netI 0.0248
_diffrn_reflns_limit_h_max 11
_diffrn_reflns_limit_h_min -11
_diffrn_reflns_limit_k_max 26
_diffrn_reflns_limit_k_min -26
_diffrn_reflns_limit_l_max 32
_diffrn_reflns_limit_l_min -32
_diffrn_reflns_number 26154
_diffrn_reflns_theta_full 32.17
_diffrn_reflns_theta_max 32.17
_diffrn_reflns_theta_min 2.23
_exptl_absorpt_coefficient_mu 6.459
_exptl_absorpt_correction_T_max 0.676
_exptl_absorpt_correction_T_min 0.484
_exptl_absorpt_correction_type psi-scan
_exptl_absorpt_process_details 'SADABS (Bruker, 2008)'
_exptl_crystal_colour brown
_exptl_crystal_density_diffrn 3.480
_exptl_crystal_description needle
_exptl_crystal_F_000 3072
_exptl_crystal_size_max 0.26
_exptl_crystal_size_mid 0.08
_exptl_crystal_size_min 0.07
_refine_diff_density_max 1.677
_refine_diff_density_min -1.784
_refine_diff_density_rms 0.327
_refine_ls_extinction_method none
_refine_ls_goodness_of_fit_ref 1.361
_refine_ls_matrix_type full
_refine_ls_number_parameters 149
_refine_ls_number_reflns 2919
_refine_ls_number_restraints 0
_refine_ls_restrained_S_all 1.361
_refine_ls_R_factor_all 0.0497
_refine_ls_R_factor_gt 0.0359
_refine_ls_shift/su_max 0.001
_refine_ls_shift/su_mean 0.000
_refine_ls_structure_factor_coef Fsqd
_refine_ls_weighting_details 'calc w=1/[\s^2^(Fo^2^)+(0.0435P)^2^+2.6509P] where P=(Fo^2^+2Fc^2^)/3'
_refine_ls_weighting_scheme calc
_refine_ls_wR_factor_gt 0.1034
_refine_ls_wR_factor_ref 0.1079
_reflns_number_gt 2195
_reflns_number_total 2919
_reflns_threshold_expression >2sigma(I)
_cod_data_source_file ic401749q_si_002.cif
_cod_data_source_block c:\docume~1\rizzoli\desktop\nuovac~3\mostro
_cod_original_sg_symbol_Hall '-C 2c 2 '
_cod_database_code 4336587

loop_
_symmetry_equiv_pos_as_xyz
x,y,z
-x,-y,z+1/2
x,-y,-z
-x,y,-z+1/2
x+1/2,y+1/2,z
-x+1/2,-y+1/2,z+1/2
x+1/2,-y+1/2,-z
-x+1/2,y+1/2,-z+1/2
-x,-y,-z
x,y,-z-1/2
-x,y,z
x,-y,z-1/2
-x+1/2,-y+1/2,-z
x+1/2,y+1/2,-z-1/2
-x+1/2,y+1/2,z
x+1/2,-y+1/2,z-1/2

loop_
_atom_site_label
_atom_site_type_symbol
_atom_site_fract_x
_atom_site_fract_y
_atom_site_fract_z
_atom_site_U_iso_or_equiv
_atom_site_adp_type
_atom_site_occupancy
_atom_site_symmetry_multiplicity
_atom_site_calc_flag
_atom_site_refinement_flags
Fe1 Fe 0.2500 0.2500 0.5000 0.00908(13) Uani 1 2 d S
Fe2 Fe 0.24964(6) 0.53677(3) 0.7500 0.00940(13) Uani 1 2 d S
Fe3 Fe 0.25000(4) 0.21219(2) 0.665236(17) 0.00958(11) Uani 1 1 d .
Fe4 Fe 0.25098(4) 0.40998(2) 0.608532(17) 0.00957(11) Uani 1 1 d .
K1 K 0.0000 0.36425(8) 0.7500 0.0246(3) Uani 1 4 d S
K2 K 0.5000 0.35692(9) 0.7500 0.0330(3) Uani 1 4 d S
K3 K 0.0000 0.09784(6) 0.55023(7) 0.0402(3) Uani 1 2 d S
K4 K 0.5000 0.08485(6) 0.56440(9) 0.0595(5) Uani 1 2 d S
F1 F 0.2723(2) 0.49786(11) 0.56854(10) 0.0298(5) Uani 1 1 d .
F2 F 0.2315(2) 0.35626(11) 0.53447(8) 0.0247(4) Uani 1 1 d .
F3 F 0.0000 0.19798(15) 0.65501(12) 0.0268(6) Uani 1 2 d S
F4 F 0.5000 0.22964(14) 0.67601(12) 0.0246(6) Uani 1 2 d S
F5 F 0.2204(2) 0.31869(10) 0.65352(9) 0.0256(4) Uani 1 1 d .
F6 F 0.2141(3) 0.23732(15) 0.7500 0.0225(5) Uani 1 2 d S
F7 F 0.0000 0.23738(14) 0.50641(11) 0.0233(6) Uani 1 2 d S
F8 F 0.2709(2) 0.45343(11) 0.68902(9) 0.0243(4) Uani 1 1 d .
F9 F 0.2784(2) 0.19458(10) 0.58075(8) 0.0219(4) Uani 1 1 d .
F10 F 0.0000 0.42413(14) 0.61329(13) 0.0263(6) Uani 1 2 d S
F11 F 0.5000 0.5466(2) 0.7500 0.0271(8) Uani 1 4 d S
F12 F 0.2792(2) 0.10945(11) 0.68375(10) 0.0263(4) Uani 1 1 d .
F13 F 0.0000 0.5169(2) 0.7500 0.0246(8) Uani 1 4 d S
F14 F 0.5000 0.39320(15) 0.60937(13) 0.0307(6) Uani 1 2 d S

loop_
_atom_site_aniso_label
_atom_site_aniso_U_11
_atom_site_aniso_U_22
_atom_site_aniso_U_33
_atom_site_aniso_U_23
_atom_site_aniso_U_13
_atom_site_aniso_U_12
Fe1 0.0062(2) 0.0093(2) 0.0117(2) -0.00069(18) 0.00057(18) -0.00066(17)
Fe2 0.0076(2) 0.0084(3) 0.0122(3) 0.000 0.000 -0.00036(17)
Fe3 0.00859(19) 0.00987(19) 0.01028(19) -0.00006(13) -0.00002(13) -0.00001(12)
Fe4 0.00772(19) 0.0104(2) 0.01053(19) -0.00036(13) 0.00025(12) -0.00020(12)
K1 0.0225(6) 0.0251(7) 0.0261(7) 0.000 0.000 0.000
K2 0.0313(8) 0.0324(8) 0.0352(8) 0.000 0.000 0.000
K3 0.0197(5) 0.0205(5) 0.0803(9) 0.0108(5) 0.000 0.000
K4 0.0155(5) 0.0235(6) 0.1396(16) -0.0031(7) 0.000 0.000
F1 0.0349(11) 0.0207(10) 0.0337(11) 0.0114(8) 0.0030(8) -0.0045(7)
F2 0.0299(10) 0.0273(10) 0.0168(9) -0.0084(8) -0.0011(7) 0.0010(7)
F3 0.0126(12) 0.0373(15) 0.0304(14) -0.0004(12) 0.000 0.000
F4 0.0140(12) 0.0283(14) 0.0314(14) 0.0015(12) 0.000 0.000
F5 0.0332(11) 0.0148(8) 0.0289(10) 0.0072(7) 0.0035(8) 0.0030(7)
F6 0.0295(13) 0.0259(13) 0.0120(11) 0.000 0.000 0.0053(11)
F7 0.0115(11) 0.0281(14) 0.0303(15) 0.0018(11) 0.000 0.000
F8 0.0294(10) 0.0263(10) 0.0172(9) -0.0076(8) -0.0015(7) 0.0023(7)
F9 0.0250(9) 0.0243(9) 0.0165(8) -0.0026(7) 0.0008(6) 0.0019(7)
F10 0.0084(11) 0.0292(14) 0.0414(16) -0.0040(12) 0.000 0.000
F11 0.0137(16) 0.034(2) 0.034(2) 0.000 0.000 0.000
F12 0.0330(10) 0.0173(9) 0.0285(10) 0.0024(8) 0.0017(8) 0.0010(7)
F13 0.0137(16) 0.0271(19) 0.033(2) 0.000 0.000 0.000
F14 0.0102(12) 0.0370(15) 0.0449(17) -0.0064(13) 0.000 0.000

loop_
_atom_type_symbol
_atom_type_description
_atom_type_scat_dispersion_real
_atom_type_scat_dispersion_imag
_atom_type_scat_source
Fe Fe 0.3463 0.8444 'International Tables Vol C Tables 4.2.6.8 and 6.1.1.4'
K K 0.2009 0.2494 'International Tables Vol C Tables 4.2.6.8 and 6.1.1.4'
F F 0.0171 0.0103 'International Tables Vol C Tables 4.2.6.8 and 6.1.1.4'

loop_
_geom_angle_atom_site_label_1
_geom_angle_atom_site_label_2
_geom_angle_atom_site_label_3
_geom_angle
_geom_angle_site_symmetry_1
_geom_angle_site_symmetry_3
F7 Fe1 F7 180.00(14) . 13_556
F7 Fe1 F9 89.08(9) . .
F7 Fe1 F9 90.92(9) 13_556 .
F7 Fe1 F9 90.92(9) . 13_556
F7 Fe1 F9 89.08(9) 13_556 13_556
F9 Fe1 F9 180.0 . 13_556
F7 Fe1 F2 89.06(8) . 13_556
F7 Fe1 F2 90.94(8) 13_556 13_556
F9 Fe1 F2 81.39(7) . 13_556
F9 Fe1 F2 98.61(7) 13_556 13_556
F7 Fe1 F2 90.94(8) . .
F7 Fe1 F2 89.06(8) 13_556 .
F9 Fe1 F2 98.61(7) . .
F9 Fe1 F2 81.39(7) 13_556 .
F2 Fe1 F2 180.00(10) 13_556 .
F7 Fe1 K3 49.40(8) . .
F7 Fe1 K3 130.60(7) 13_556 .
F9 Fe1 K3 53.43(5) . .
F9 Fe1 K3 126.57(5) 13_556 .
F2 Fe1 K3 54.82(5) 13_556 .
F2 Fe1 K3 125.18(5) . .
F7 Fe1 K3 130.60(8) . 13_556
F7 Fe1 K3 49.40(7) 13_556 13_556
F9 Fe1 K3 126.57(5) . 13_556
F9 Fe1 K3 53.43(5) 13_556 13_556
F2 Fe1 K3 125.18(5) 13_556 13_556
F2 Fe1 K3 54.82(5) . 13_556
K3 Fe1 K3 180.00(2) . 13_556
F7 Fe1 K4 112.01(8) . .
F7 Fe1 K4 67.99(8) 13_556 .
F9 Fe1 K4 40.78(6) . .
F9 Fe1 K4 139.22(6) 13_556 .
F2 Fe1 K4 51.09(6) 13_556 .
F2 Fe1 K4 128.91(6) . .
K3 Fe1 K4 62.781(15) . .
K3 Fe1 K4 117.219(15) 13_556 .
F7 Fe1 K4 67.99(8) . 13_556
F7 Fe1 K4 112.01(8) 13_556 13_556
F9 Fe1 K4 139.22(6) . 13_556
F9 Fe1 K4 40.78(6) 13_556 13_556
F2 Fe1 K4 128.91(6) 13_556 13_556
F2 Fe1 K4 51.09(6) . 13_556
K3 Fe1 K4 117.219(15) . 13_556
K3 Fe1 K4 62.781(15) 13_556 13_556
K4 Fe1 K4 180.00(5) . 13_556
F11 Fe2 F13 174.63(15) . .
F11 Fe2 F12 92.81(9) . 8_556
F13 Fe2 F12 90.83(9) . 8_556
F11 Fe2 F12 92.81(9) . 15
F13 Fe2 F12 90.83(9) . 15
F12 Fe2 F12 94.66(12) 8_556 15
F11 Fe2 F8 89.42(10) . .
F13 Fe2 F8 86.55(9) . .
F12 Fe2 F8 173.48(8) 8_556 .
F12 Fe2 F8 91.35(9) 15 .
F11 Fe2 F8 89.42(10) . 10_557
F13 Fe2 F8 86.55(9) . 10_557
F12 Fe2 F8 91.35(9) 8_556 10_557
F12 Fe2 F8 173.48(8) 15 10_557
F8 Fe2 F8 82.55(12) . 10_557
F11 Fe2 K1 126.70(11) . .
F13 Fe2 K1 47.93(11) . .
F12 Fe2 K1 120.85(6) 8_556 .
F12 Fe2 K1 120.85(6) 15 .
F8 Fe2 K1 53.38(6) . .
F8 Fe2 K1 53.38(6) 10_557 .
F11 Fe2 K2 64.97(11) . .
F13 Fe2 K2 109.65(11) . .
F12 Fe2 K2 129.29(6) 8_556 .
F12 Fe2 K2 129.29(6) 15 .
F8 Fe2 K2 46.75(5) . .
F8 Fe2 K2 46.75(5) 10_557 .
K1 Fe2 K2 61.72(2) . .
F9 Fe3 F12 91.67(9) . .
F9 Fe3 F6 175.73(9) . .
F12 Fe3 F6 92.46(10) . .
F9 Fe3 F3 88.73(9) . .
F12 Fe3 F3 90.56(9) . .
F6 Fe3 F3 90.14(11) . .
F9 Fe3 F4 91.90(9) . .
F12 Fe3 F4 91.04(9) . .
F6 Fe3 F4 89.11(11) . .
F3 Fe3 F4 178.26(10) . .
F9 Fe3 F5 92.97(8) . .
F12 Fe3 F5 175.33(9) . .
F6 Fe3 F5 82.92(10) . .
F3 Fe3 F5 90.14(9) . .
F4 Fe3 F5 88.20(9) . .
F9 Fe3 K4 41.89(6) . .
F12 Fe3 K4 57.53(7) . .
F6 Fe3 K4 142.14(8) . .
F3 Fe3 K4 110.74(8) . .
F4 Fe3 K4 70.74(8) . .
F5 Fe3 K4 126.35(6) . .
F9 Fe3 K2 123.07(6) . .
F12 Fe3 K2 121.16(6) . .
F6 Fe3 K2 55.23(8) . .
F3 Fe3 K2 130.78(8) . .
F4 Fe3 K2 47.62(8) . .
F5 Fe3 K2 55.40(6) . .
K4 Fe3 K2 117.911(16) . .
F9 Fe3 K3 46.64(6) . .
F12 Fe3 K3 70.52(6) . .
F6 Fe3 K3 134.27(8) . .
F3 Fe3 K3 49.68(8) . .
F4 Fe3 K3 131.63(8) . .
F5 Fe3 K3 113.28(6) . .
K4 Fe3 K3 61.55(2) . .
K2 Fe3 K3 166.86(3) . .
F9 Fe3 K1 130.74(6) . .
F12 Fe3 K1 130.85(6) . .
F6 Fe3 K1 45.09(7) . .
F3 Fe3 K1 70.20(8) . .
F4 Fe3 K1 108.20(8) . .
F5 Fe3 K1 45.36(6) . .
K4 Fe3 K1 171.51(3) . .
K2 Fe3 K1 60.589(16) . .
K3 Fe3 K1 117.752(14) . .
F1 Fe4 F2 92.63(10) . .
F1 Fe4 F14 93.12(10) . .
F2 Fe4 F14 90.25(9) . .
F1 Fe4 F8 94.23(10) . .
F2 Fe4 F8 173.11(9) . .
F14 Fe4 F8 88.75(10) . .
F1 Fe4 F10 89.91(10) . .
F2 Fe4 F10 92.08(9) . .
F14 Fe4 F10 176.09(13) . .
F8 Fe4 F10 88.56(9) . .
F1 Fe4 F5 177.36(9) . .
F2 Fe4 F5 89.18(9) . .
F14 Fe4 F5 88.79(10) . .
F8 Fe4 F5 83.98(9) . .
F10 Fe4 F5 88.10(10) . .
F1 Fe4 K1 129.58(7) . .
F2 Fe4 K1 123.64(6) . .
F14 Fe4 K1 117.63(9) . .
F8 Fe4 K1 51.41(6) . .
F10 Fe4 K1 58.46(8) . .
F5 Fe4 K1 47.79(6) . .
F1 Fe4 K2 124.98(7) . .
F2 Fe4 K2 127.73(6) . .
F14 Fe4 K2 56.78(9) . .
F8 Fe4 K2 46.76(6) . .
F10 Fe4 K2 119.37(8) . .
F5 Fe4 K2 54.86(6) . .
K1 Fe4 K2 61.308(8) . .
F1 Fe4 K4 36.93(6) . 5_455
F2 Fe4 K4 99.83(7) . 5_455
F14 Fe4 K4 128.86(9) . 5_455
F8 Fe4 K4 86.08(6) . 5_455
F10 Fe4 K4 53.74(8) . 5_455
F5 Fe4 K4 140.77(6) . 5_455
K1 Fe4 K4 97.83(3) . 5_455
K2 Fe4 K4 132.30(4) . 5_455
F1 Fe4 K3 64.42(7) . 13_556
F2 Fe4 K3 43.13(6) . 13_556
F14 Fe4 K3 61.90(9) . 13_556
F8 Fe4 K3 140.77(6) . 13_556
F10 Fe4 K3 121.78(8) . 13_556
F5 Fe4 K3 118.16(6) . 13_556
K1 Fe4 K3 164.81(3) . 13_556
K2 Fe4 K3 118.046(15) . 13_556
K4 Fe4 K3 92.79(3) 5_455 13_556
F13 K1 F6 144.62(6) . 11
F13 K1 F6 144.62(6) . .
F6 K1 F6 70.76(11) 11 .
F13 K1 F5 107.02(5) . 11
F6 K1 F5 54.29(5) 11 11
F6 K1 F5 96.11(6) . 11
F13 K1 F5 107.02(5) . 10_557
F6 K1 F5 96.11(6) 11 10_557
F6 K1 F5 54.29(5) . 10_557
F5 K1 F5 145.97(9) 11 10_557
F13 K1 F5 107.02(5) . 4_556
F6 K1 F5 54.29(5) 11 4_556
F6 K1 F5 96.11(6) . 4_556
F5 K1 F5 96.78(8) 11 4_556
F5 K1 F5 73.18(8) 10_557 4_556
F13 K1 F5 107.02(5) . .
F6 K1 F5 96.11(6) 11 .
F6 K1 F5 54.29(5) . .
F5 K1 F5 73.18(8) 11 .
F5 K1 F5 96.78(8) 10_557 .
F5 K1 F5 145.97(9) 4_556 .
F13 K1 F8 56.69(4) . 10_557
F6 K1 F8 148.69(5) 11 10_557
F6 K1 F8 92.36(6) . 10_557
F5 K1 F8 156.64(6) 11 10_557
F5 K1 F8 53.37(5) 10_557 10_557
F5 K1 F8 103.92(5) 4_556 10_557
F5 K1 F8 94.64(5) . 10_557
F13 K1 F8 56.69(4) . .
F6 K1 F8 148.69(5) 11 .
F6 K1 F8 92.36(6) . .
F5 K1 F8 103.92(5) 11 .
F5 K1 F8 94.64(5) 10_557 .
F5 K1 F8 156.64(6) 4_556 .
F5 K1 F8 53.37(5) . .
F8 K1 F8 53.88(7) 10_557 .
F13 K1 F8 56.69(4) . 11
F6 K1 F8 92.36(6) 11 11
F6 K1 F8 148.69(5) . 11
F5 K1 F8 53.37(5) 11 11
F5 K1 F8 156.64(6) 10_557 11
F5 K1 F8 94.64(5) 4_556 11
F5 K1 F8 103.92(5) . 11
F8 K1 F8 113.38(8) 10_557 11
F8 K1 F8 89.21(8) . 11
F13 K1 F8 56.69(4) . 4_556
F6 K1 F8 92.36(6) 11 4_556
F6 K1 F8 148.69(5) . 4_556
F5 K1 F8 94.64(5) 11 4_556
F5 K1 F8 103.92(5) 10_557 4_556
F5 K1 F8 53.37(5) 4_556 4_556
F5 K1 F8 156.64(6) . 4_556
F8 K1 F8 89.21(8) 10_557 4_556
F8 K1 F8 113.38(8) . 4_556
F8 K1 F8 53.88(7) 11 4_556
F13 K1 F10 70.05(5) . 10_557
F6 K1 F10 106.15(4) 11 10_557
F6 K1 F10 106.15(4) . 10_557
F5 K1 F10 143.39(4) 11 10_557
F5 K1 F10 52.92(5) 10_557 10_557
F5 K1 F10 52.92(5) 4_556 10_557
F5 K1 F10 143.39(4) . 10_557
F8 K1 F10 52.17(4) 10_557 10_557
F8 K1 F10 103.80(6) . 10_557
F8 K1 F10 103.80(6) 11 10_557
F8 K1 F10 52.17(4) 4_556 10_557
F8 K2 F8 102.99(9) 4_656 .
F8 K2 F8 56.66(8) 4_656 11_655
F8 K2 F8 76.96(8) . 11_655
F8 K2 F8 76.96(8) 4_656 10_557
F8 K2 F8 56.66(8) . 10_557
F8 K2 F8 102.99(9) 11_655 10_557
F8 K2 F4 141.46(4) 4_656 .
F8 K2 F4 103.72(6) . .
F8 K2 F4 103.72(5) 11_655 .
F8 K2 F4 141.46(4) 10_557 .
F8 K2 F4 103.72(5) 4_656 10_557
F8 K2 F4 141.46(4) . 10_557
F8 K2 F4 141.46(4) 11_655 10_557
F8 K2 F4 103.72(6) 10_557 10_557
F4 K2 F4 70.09(11) . 10_557
F8 K2 F6 151.67(4) 4_656 .
F8 K2 F6 89.85(6) . .
F8 K2 F6 151.67(4) 11_655 .
F8 K2 F6 89.85(6) 10_557 .
F4 K2 F6 54.76(5) . .
F4 K2 F6 54.76(5) 10_557 .
F8 K2 F6 89.85(5) 4_656 11_655
F8 K2 F6 151.67(4) . 11_655
F8 K2 F6 89.85(5) 11_655 11_655
F8 K2 F6 151.67(4) 10_557 11_655
F4 K2 F6 54.76(5) . 11_655
F4 K2 F6 54.76(5) 10_557 11_655
F6 K2 F6 90.37(10) . 11_655
F8 K2 F5 153.68(7) 4_656 .
F8 K2 F5 51.97(5) . .
F8 K2 F5 104.24(5) 11_655 .
F8 K2 F5 91.96(5) 10_557 .
F4 K2 F5 54.71(5) . .
F4 K2 F5 102.08(6) 10_557 .
F6 K2 F5 49.46(4) . .
F6 K2 F5 109.44(6) 11_655 .
F8 K2 F5 51.97(5) 4_656 4_656
F8 K2 F5 153.68(7) . 4_656
F8 K2 F5 91.96(5) 11_655 4_656
F8 K2 F5 104.24(5) 10_557 4_656
F4 K2 F5 102.08(6) . 4_656
F4 K2 F5 54.71(5) 10_557 4_656
F6 K2 F5 109.44(6) . 4_656
F6 K2 F5 49.46(4) 11_655 4_656
F5 K2 F5 153.99(9) . 4_656
F8 K2 F5 104.24(5) 4_656 10_557
F8 K2 F5 91.96(5) . 10_557
F8 K2 F5 153.68(7) 11_655 10_557
F8 K2 F5 51.97(5) 10_557 10_557
F4 K2 F5 102.08(6) . 10_557
F4 K2 F5 54.71(5) 10_557 10_557
F6 K2 F5 49.46(4) . 10_557
F6 K2 F5 109.44(6) 11_655 10_557
F5 K2 F5 86.50(7) . 10_557
F5 K2 F5 87.69(7) 4_656 10_557
F8 K2 F5 91.96(5) 4_656 11_655
F8 K2 F5 104.24(5) . 11_655
F8 K2 F5 51.97(5) 11_655 11_655
F8 K2 F5 153.68(7) 10_557 11_655
F4 K2 F5 54.71(5) . 11_655
F4 K2 F5 102.08(6) 10_557 11_655
F6 K2 F5 109.44(6) . 11_655
F6 K2 F5 49.46(4) 11_655 11_655
F5 K2 F5 87.69(7) . 11_655
F5 K2 F5 86.50(7) 4_656 11_655
F5 K2 F5 153.99(9) 10_557 11_655
F1 K3 F1 86.23(9) 5_445 15_545
F1 K3 F7 136.25(5) 5_445 .
F1 K3 F7 136.25(5) 15_545 .
F1 K3 F9 156.37(9) 5_445 .
F1 K3 F9 83.78(6) 15_545 .
F7 K3 F9 60.33(5) . .
F1 K3 F9 83.78(6) 5_445 11
F1 K3 F9 156.37(9) 15_545 11
F7 K3 F9 60.33(5) . 11
F9 K3 F9 97.10(8) . 11
F1 K3 F2 79.71(6) 5_445 7_456
F1 K3 F2 142.39(9) 15_545 7_456
F7 K3 F2 60.18(5) . 7_456
F9 K3 F2 120.34(7) . 7_456
F9 K3 F2 55.97(5) 11 7_456
F1 K3 F2 142.39(9) 5_445 13_556
F1 K3 F2 79.71(6) 15_545 13_556
F7 K3 F2 60.18(5) . 13_556
F9 K3 F2 55.97(5) . 13_556
F9 K3 F2 120.34(7) 11 13_556
F2 K3 F2 90.51(8) 7_456 13_556
F1 K3 F3 108.61(8) 5_445 .
F1 K3 F3 108.61(8) 15_545 .
F7 K3 F3 72.37(8) . .
F9 K3 F3 55.34(5) . .
F9 K3 F3 55.34(5) 11 .
F2 K3 F3 108.92(6) 7_456 .
F2 K3 F3 108.92(6) 13_556 .
F1 K3 Fe1 167.32(6) 5_445 .
F1 K3 Fe1 103.69(4) 15_545 .
F7 K3 Fe1 32.737(10) . .
F9 K3 Fe1 35.37(4) . .
F9 K3 Fe1 89.71(5) 11 .
F2 K3 Fe1 87.63(5) 7_456 .
F2 K3 Fe1 35.97(4) 13_556 .
F3 K3 Fe1 76.04(5) . .
F1 K3 Fe1 103.69(4) 5_445 7_456
F1 K3 Fe1 167.32(6) 15_545 7_456
F7 K3 Fe1 32.737(10) . 7_456
F9 K3 Fe1 89.71(5) . 7_456
F9 K3 Fe1 35.37(4) 11 7_456
F2 K3 Fe1 35.97(4) 7_456 7_456
F2 K3 Fe1 87.63(5) 13_556 7_456
F3 K3 Fe1 76.04(5) . 7_456
Fe1 K3 Fe1 65.449(19) . 7_456
F1 K3 Fe3 129.17(7) 5_445 .
F1 K3 Fe3 86.62(6) 15_545 .
F7 K3 Fe3 73.90(5) . .
F9 K3 Fe3 28.95(4) . .
F9 K3 Fe3 83.24(5) 11 .
F2 K3 Fe3 128.91(5) 7_456 .
F2 K3 Fe3 84.87(4) 13_556 .
F3 K3 Fe3 30.361(12) . .
Fe1 K3 Fe3 60.347(16) . .
Fe1 K3 Fe3 92.95(3) 7_456 .
F1 K3 Fe3 86.62(6) 5_445 11
F1 K3 Fe3 129.17(7) 15_545 11
F7 K3 Fe3 73.90(5) . 11
F9 K3 Fe3 83.24(5) . 11
F9 K3 Fe3 28.95(4) 11 11
F2 K3 Fe3 84.87(4) 7_456 11
F2 K3 Fe3 128.91(5) 13_556 11
F3 K3 Fe3 30.361(12) . 11
Fe1 K3 Fe3 92.95(3) . 11
Fe1 K3 Fe3 60.347(16) 7_456 11
Fe3 K3 Fe3 60.68(2) . 11
F1 K4 F1 105.53(9) 15_545 5_545
F1 K4 F9 164.19(9) 15_545 11_655
F1 K4 F9 86.59(6) 5_545 11_655
F1 K4 F9 86.59(6) 15_545 .
F1 K4 F9 164.19(9) 5_545 .
F9 K4 F9 79.83(8) 11_655 .
F1 K4 F2 76.72(6) 15_545 13_556
F1 K4 F2 135.34(9) 5_545 13_556
F9 K4 F2 101.99(7) 11_655 13_556
F9 K4 F2 56.59(6) . 13_556
F1 K4 F2 135.34(9) 15_545 7_556
F1 K4 F2 76.72(6) 5_545 7_556
F9 K4 F2 56.59(6) 11_655 7_556
F9 K4 F2 101.99(7) . 7_556
F2 K4 F2 72.45(8) 13_556 7_556
F1 K4 F10 54.61(5) 15_545 5_545
F1 K4 F10 54.61(5) 5_545 5_545
F9 K4 F10 131.45(6) 11_655 5_545
F9 K4 F10 131.45(6) . 5_545
F2 K4 F10 125.76(6) 13_556 5_545
F2 K4 F10 125.76(6) 7_556 5_545
F1 K4 F12 118.97(9) 15_545 11_655
F1 K4 F12 68.26(7) 5_545 11_655
F9 K4 F12 55.63(6) 11_655 11_655
F9 K4 F12 97.14(7) . 11_655
F2 K4 F12 150.24(7) 13_556 11_655
F2 K4 F12 103.51(5) 7_556 11_655
F10 K4 F12 81.19(7) 5_545 11_655
F1 K4 F12 68.26(7) 15_545 .
F1 K4 F12 118.97(9) 5_545 .
F9 K4 F12 97.14(7) 11_655 .
F9 K4 F12 55.63(6) . .
F2 K4 F12 103.51(5) 13_556 .
F2 K4 F12 150.24(7) 7_556 .
F10 K4 F12 81.19(7) 5_545 .
F12 K4 F12 64.93(8) 11_655 .
F1 K4 Fe3 139.71(8) 15_545 11_655
F1 K4 Fe3 86.90(5) 5_545 11_655
F9 K4 Fe3 28.58(4) 11_655 11_655
F9 K4 Fe3 77.30(5) . 11_655
F2 K4 Fe3 120.69(5) 13_556 11_655
F2 K4 Fe3 84.50(4) 7_556 11_655
F10 K4 Fe3 112.23(6) 5_545 11_655
F12 K4 Fe3 31.05(4) 11_655 11_655
F12 K4 Fe3 72.18(5) . 11_655
F1 K4 Fe3 86.90(5) 15_545 .
F1 K4 Fe3 139.71(8) 5_545 .
F9 K4 Fe3 77.30(5) 11_655 .
F9 K4 Fe3 28.58(4) . .
F2 K4 Fe3 84.50(4) 13_556 .
F2 K4 Fe3 120.69(5) 7_556 .
F10 K4 Fe3 112.23(6) 5_545 .
F12 K4 Fe3 72.18(5) 11_655 .
F12 K4 Fe3 31.05(4) . .
Fe3 K4 Fe3 61.73(3) 11_655 .
F1 K4 Fe1 152.13(7) 15_545 7_556
F1 K4 Fe1 95.08(4) 5_545 7_556
F9 K4 Fe1 30.43(4) 11_655 7_556
F9 K4 Fe1 77.22(5) . 7_556
F2 K4 Fe1 75.44(5) 13_556 7_556
F2 K4 Fe1 32.66(4) 7_556 7_556
F10 K4 Fe1 149.647(13) 5_545 7_556
F12 K4 Fe1 85.83(4) 11_655 7_556
F12 K4 Fe1 117.61(5) . 7_556
Fe3 K4 Fe1 58.394(15) 11_655 7_556
Fe3 K4 Fe1 89.34(3) . 7_556
Fe4 F1 K3 139.36(10) . 5
Fe4 F1 K4 118.23(9) . 5_455
K3 F1 K4 96.20(7) 5 5_455
Fe4 F2 Fe1 141.50(11) . .
Fe4 F2 K3 110.17(8) . 13_556
Fe1 F2 K3 89.20(6) . 13_556
Fe4 F2 K4 118.75(9) . 13_556
Fe1 F2 K4 96.26(7) . 13_556
K3 F2 K4 81.50(6) 13_556 13_556
Fe3 F3 Fe3 159.73(16) . 11
Fe3 F3 K3 99.96(8) . .
Fe3 F3 K3 99.96(8) 11 .
Fe3 F4 Fe3 156.64(15) . 11_655
Fe3 F4 K2 101.67(8) . .
Fe3 F4 K2 101.67(8) 11_655 .
Fe4 F5 Fe3 153.23(11) . .
Fe4 F5 K1 101.61(8) . .
Fe3 F5 K1 105.01(8) . .
Fe4 F5 K2 94.15(7) . .
Fe3 F5 K2 93.00(7) . .
K1 F5 K2 80.49(5) . .
Fe3 F6 Fe3 148.00(15) 10_557 .
Fe3 F6 K1 105.95(7) 10_557 .
Fe3 F6 K1 105.95(7) . .
Fe3 F6 K2 93.77(8) 10_557 .
Fe3 F6 K2 93.77(8) . .
K1 F6 K2 80.56(7) . .
Fe1 F7 Fe1 163.99(15) . 7_456
Fe1 F7 K3 97.86(7) . .
Fe1 F7 K3 97.86(7) 7_456 .
Fe4 F8 Fe2 153.93(11) . .
Fe4 F8 K2 103.13(7) . .
Fe2 F8 K2 101.66(7) . .
Fe4 F8 K1 97.68(7) . .
Fe2 F8 K1 93.17(7) . .
K2 F8 K1 83.11(6) . .
Fe3 F9 Fe1 138.65(10) . .
Fe3 F9 K4 109.53(9) . .
Fe1 F9 K4 108.78(8) . .
Fe3 F9 K3 104.41(8) . .
Fe1 F9 K3 91.20(7) . .
K4 F9 K3 88.97(6) . .
Fe4 F10 Fe4 163.56(15) 11 .
Fe4 F10 K4 96.08(8) 11 5_455
Fe4 F10 K4 96.08(8) . 5_455
Fe4 F10 K1 90.30(8) 11 .
Fe4 F10 K1 90.30(8) . .
K4 F10 K1 130.10(10) 5_455 .
Fe2 F11 Fe2 169.3(2) . 11_655
Fe3 F12 Fe2 142.28(11) . 15_545
Fe3 F12 K4 91.42(7) . .
Fe2 F12 K4 125.21(8) 15_545 .
Fe2 F13 Fe2 158.6(2) . 11
Fe2 F13 K1 100.72(11) . .
Fe2 F13 K1 100.72(11) 11 .
Fe4 F14 Fe4 161.78(17) . 11_655
Fe4 F14 K2 92.43(9) . .
Fe4 F14 K2 92.43(9) 11_655 .

loop_
_geom_bond_atom_site_label_1
_geom_bond_atom_site_label_2
_geom_bond_distance
_geom_bond_site_symmetry_2
Fe1 F7 1.9433(4) .
Fe1 F7 1.9433(4) 13_556
Fe1 F9 2.0610(18) .
Fe1 F9 2.0610(18) 13_556
Fe1 F2 2.091(2) 13_556
Fe1 F2 2.091(2) .
Fe1 K3 3.5597(9) .
Fe1 K3 3.5597(9) 13_556
Fe1 K4 3.8522(12) .
Fe1 K4 3.8522(12) 13_556
Fe2 F11 1.9356(6) .
Fe2 F13 1.9557(8) .
Fe2 F12 1.988(2) 8_556
Fe2 F12 1.988(2) 15
Fe2 F8 2.0392(18) .
Fe2 F8 2.0392(18) 10_557
Fe2 K1 3.6936(13) .
Fe2 K2 3.8115(15) .
Fe3 F9 1.9040(18) .
Fe3 F12 1.936(2) .
Fe3 F6 1.9453(8) .
Fe3 F3 1.9549(6) .
Fe3 F4 1.9650(6) .
Fe3 F5 1.9775(19) .
Fe3 K4 3.7513(14) .
Fe3 K2 3.7686(12) .
Fe3 K3 3.8094(13) .
Fe3 K1 3.8639(11) .
Fe4 F1 1.841(2) .
Fe4 F2 1.9122(18) .
Fe4 F14 1.9413(6) .
Fe4 F8 1.9513(19) .
Fe4 F10 1.9520(5) .
Fe4 F5 1.9561(18) .
Fe4 K1 3.7644(5) .
Fe4 K2 3.7888(6) .
Fe4 K4 3.8605(12) 5_455
Fe4 K3 3.9951(14) 13_556
K1 F13 2.791(4) .
K1 F6 2.846(3) 11
K1 F6 2.846(3) .
K1 F5 2.847(2) 11
K1 F5 2.847(2) 10_557
K1 F5 2.847(2) 4_556
K1 F5 2.847(2) .
K1 F8 2.969(2) 10_557
K1 F8 2.969(2) .
K1 F8 2.969(2) 11
K1 F8 2.969(2) 4_556
K1 F10 3.209(3) 10_557
K2 F8 2.834(2) 4_656
K2 F8 2.834(2) .
K2 F8 2.834(2) 11_655
K2 F8 2.834(2) 10_557
K2 F4 2.843(3) .
K2 F4 2.843(3) 10_557
K2 F6 3.102(3) .
K2 F6 3.102(3) 11_655
K2 F5 3.106(2) .
K2 F5 3.106(2) 4_656
K2 F5 3.106(2) 10_557
K2 F5 3.106(2) 11_655
K3 F1 2.564(2) 5_445
K3 F1 2.564(2) 15_545
K3 F7 2.728(3) .
K3 F9 2.859(2) .
K3 F9 2.8594(19) 11
K3 F2 2.910(2) 7_456
K3 F2 2.910(2) 13_556
K3 F3 2.949(3) .
K3 Fe1 3.5597(9) 7_456
K3 Fe3 3.8094(13) 11
K4 F1 2.633(2) 15_545
K4 F1 2.633(2) 5_545
K4 F9 2.658(2) 11_655
K4 F9 2.658(2) .
K4 F2 3.015(2) 13_556
K4 F2 3.015(2) 7_556
K4 F10 3.130(3) 5_545
K4 F12 3.166(3) 11_655
K4 F12 3.166(3) .
K4 Fe3 3.7513(14) 11_655
K4 Fe1 3.8522(12) 7_556
F1 K3 2.564(2) 5
F1 K4 2.633(2) 5_455
F2 K3 2.910(2) 13_556
F2 K4 3.015(2) 13_556
F3 Fe3 1.9549(6) 11
F4 Fe3 1.9650(6) 11_655
F6 Fe3 1.9453(8) 10_557
F7 Fe1 1.9433(4) 7_456
F10 Fe4 1.9520(5) 11
F10 K4 3.130(3) 5_455
F11 Fe2 1.9356(6) 11_655
F12 Fe2 1.988(2) 15_545
F13 Fe2 1.9557(8) 11
F14 Fe4 1.9413(6) 11_655
